data_4020936
loop_
_publ_author_name
'Daniel B. Werz'
'Rolf Gleiter'
'Frank Rominger'

_publ_section_title
;
 Cyclic Tetra- and Hexaynes Containing 1,4-Donor-Substituted
 Butadiyne Units: Synthesis and Supramolecular Organization
;
_journal_name_full 'Journal of Organic Chemistry'
_journal_page_first 2945
_journal_page_last 2952
_journal_paper_doi 10.1021/jo035882+
_journal_volume 69
_journal_year 2004
_chemical_formula_sum 'C21 H18 S6'
_chemical_formula_weight 462.71
_chemical_name_common 8(3)
_space_group_IT_number 15
_symmetry_cell_setting monoclinic
_symmetry_space_group_name_Hall '-C 2yc'
_symmetry_space_group_name_H-M 'C 1 2/c 1'
_cell_angle_alpha 90.00
_cell_angle_beta 110.5490(10)
_cell_angle_gamma 90.00
_cell_formula_units_Z 4
_cell_length_a 19.2152(11)
_cell_length_b 11.9501(7)
_cell_length_c 10.3237(6)
_cell_measurement_temperature 200(2)
_cell_volume 2219.7(2)
_diffrn_ambient_temperature 200(2)
_exptl_crystal_density_diffrn 1.385
_cod_depositor_comments
;
The following automatic conversions were performed:
'_symmetry_cell_setting' value 'Monoclinic' changed to 'monoclinic'
according to '/home/saulius/struct/CIF-dictionaries/cif_core.dic'
dictionary named 'cif_core.dic' version 2.4.1 from 2010-06-29.

Automatic conversion script
Id: cif_fix_enum 1527 2010-12-29 10:47:43Z saulius 
;
_cod_original_sg_symbol_H-M 'C 2/c'
_cod_database_code 4020936

loop_
_symmetry_equiv_pos_as_xyz
'x, y, z'
'-x, y, -z+1/2'
'x+1/2, y+1/2, z'
'-x+1/2, y+1/2, -z+1/2'
'-x, -y, -z'
'x, -y, z-1/2'
'-x+1/2, -y+1/2, -z'
'x+1/2, -y+1/2, z-1/2'

loop_
_atom_site_label
_atom_site_type_symbol
_atom_site_fract_x
_atom_site_fract_y
_atom_site_fract_z
_atom_site_U_iso_or_equiv
_atom_site_adp_type
_atom_site_occupancy
_atom_site_symmetry_multiplicity
_atom_site_calc_flag
_atom_site_refinement_flags
_atom_site_disorder_assembly
_atom_site_disorder_group
S1 S 0.47661(7) 0.32593(11) 0.39265(11) 0.0601(4) Uani 1 1 d . . .
S2 S 0.28667(6) 0.61740(9) 0.10988(11) 0.0486(3) Uani 1 1 d . . .
S3 S 0.35182(7) 0.97228(9) 0.69243(13) 0.0576(4) Uani 1 1 d . A .
C1 C 0.4953(2) 0.3347(3) 0.6812(4) 0.0381(9) Uani 1 1 d . . .
C2 C 0.4868(2) 0.3332(3) 0.5611(4) 0.0399(10) Uani 1 1 d . . .
C4 C 0.3759(2) 0.3227(3) 0.3164(4) 0.0498(11) Uani 1 1 d . . .
H4A H 0.3620 0.2822 0.2272 0.060 Uiso 1 1 calc R . .
H4B H 0.3567 0.2788 0.3780 0.060 Uiso 1 1 calc R . .
C5 C 0.3371(2) 0.4349(3) 0.2904(4) 0.0432(10) Uani 1 1 d . . .
H5A H 0.2842 0.4244 0.2793 0.052 Uiso 1 1 calc R . .
H5B H 0.3601 0.4841 0.3713 0.052 Uiso 1 1 calc R . .
C6 C 0.3420(2) 0.4902(3) 0.1630(4) 0.0442(10) Uani 1 1 d . . .
H6A H 0.3258 0.4359 0.0857 0.053 Uiso 1 1 calc R . .
H6B H 0.3947 0.5087 0.1798 0.053 Uiso 1 1 calc R . .
C8 C 0.3101(2) 0.6918(3) 0.2557(4) 0.0412(10) Uani 1 1 d . . .
C9 C 0.3213(2) 0.7532(3) 0.3533(4) 0.0394(10) Uani 1 1 d . . .
C10 C 0.3336(2) 0.8241(3) 0.4630(4) 0.0398(10) Uani 1 1 d . . .
C11 C 0.3442(2) 0.8890(3) 0.5574(4) 0.0432(10) Uani 1 1 d . . .
C13 C 0.4306(3) 1.0553(5) 0.7094(7) 0.101(2) Uani 1 1 d D . .
H13A H 0.4236 1.0933 0.6205 0.122 Uiso 0.759(17) 1 calc PR A 1
H13B H 0.4362 1.1135 0.7806 0.122 Uiso 0.759(17) 1 calc PR A 1
H13C H 0.4431 1.0428 0.6253 0.122 Uiso 0.241(17) 1 calc PR A 2
H13D H 0.4149 1.1344 0.7070 0.122 Uiso 0.241(17) 1 calc PR A 2
C14 C 0.5000 0.9844(7) 0.7500 0.055(4) Uani 0.759(17) 2 d SPD . 1
H14A H 0.5017 0.9357 0.8286 0.066 Uiso 0.380(9) 1 calc PR A 1
H14B H 0.4983 0.9357 0.6714 0.066 Uiso 0.380(9) 1 calc PR A 1
C14B C 0.5058(11) 1.043(2) 0.838(2) 0.018(9) Uiso 0.120(9) 1 d PD . 2
H14C H 0.5082 1.1005 0.9084 0.021 Uiso 0.120(9) 1 calc PR A 2
H14D H 0.5076 0.9682 0.8815 0.021 Uiso 0.120(9) 1 calc PR A 2

loop_
_atom_site_aniso_label
_atom_site_aniso_U_11
_atom_site_aniso_U_22
_atom_site_aniso_U_33
_atom_site_aniso_U_23
_atom_site_aniso_U_13
_atom_site_aniso_U_12
S1 0.0572(8) 0.0857(9) 0.0418(7) 0.0039(6) 0.0229(6) 0.0172(7)
S2 0.0546(7) 0.0468(7) 0.0403(6) 0.0042(5) 0.0116(5) 0.0063(6)
S3 0.0624(8) 0.0433(7) 0.0616(8) -0.0086(6) 0.0146(6) 0.0023(6)
C1 0.030(2) 0.036(2) 0.045(2) 0.0013(19) 0.010(2) 0.0018(18)
C2 0.036(2) 0.039(2) 0.043(3) 0.003(2) 0.011(2) 0.0026(19)
C4 0.068(3) 0.038(2) 0.033(2) -0.006(2) 0.005(2) -0.003(2)
C5 0.050(3) 0.042(2) 0.036(2) -0.0026(19) 0.013(2) -0.006(2)
C6 0.055(3) 0.038(2) 0.039(2) -0.0043(19) 0.015(2) 0.000(2)
C8 0.037(2) 0.035(2) 0.054(3) 0.007(2) 0.018(2) 0.0021(19)
C9 0.033(2) 0.034(2) 0.050(3) 0.009(2) 0.0123(19) 0.0052(18)
C10 0.033(2) 0.034(2) 0.049(3) 0.010(2) 0.011(2) 0.0031(19)
C11 0.037(3) 0.035(2) 0.053(3) 0.010(2) 0.010(2) 0.0037(19)
C13 0.087(4) 0.073(4) 0.152(6) -0.043(4) 0.051(4) -0.029(3)
C14 0.065(6) 0.036(5) 0.092(8) 0.000 0.064(6) 0.000

loop_
_geom_bond_atom_site_label_1
_geom_bond_atom_site_label_2
_geom_bond_distance
_geom_bond_site_symmetry_2
_geom_bond_publ_flag
S1 C2 1.682(4) . ?
S1 C4 1.815(4) . ?
S2 C8 1.668(5) . ?
S2 C6 1.825(4) . ?
S3 C11 1.677(5) . ?
S3 C13 1.767(5) . ?
C1 C2 1.193(5) . ?
C1 C1 1.367(8) 2_656 ?
C4 C5 1.511(5) . ?
C5 C6 1.504(5) . ?
C8 C9 1.203(5) . ?
C9 C10 1.367(6) . ?
C10 C11 1.205(5) . ?
C13 C14 1.510(7) . ?
C13 C14B 1.591(17) . ?
C14 C13 1.510(7) 2_656 ?
C14B C13 1.48(3) 2_656 ?
